data_1519809
loop_
_publ_author_name
'Taylor, P. G.'
'Male, Louise'
'Hursthouse, Michael B.'

_publ_section_title
;
 C20H40N8O4 . 2(CH4O)
;
_journal_name_full 'Crystal Structure Report Archive'
_journal_page_first 334
_journal_year 2007
_chemical_formula_moiety 'C20 H40 N8 O4, 2(C H4 O)'
_chemical_formula_sum 'C22 H48 N8 O6'
_chemical_formula_weight 520.68
_space_group_IT_number 2
_symmetry_cell_setting triclinic
_symmetry_space_group_name_Hall '-P 1'
_symmetry_space_group_name_H-M 'P -1'
_atom_sites_solution_hydrogens geom
_atom_sites_solution_primary direct
_atom_sites_solution_secondary difmap
_cell_angle_alpha 64.918(2)
_cell_angle_beta 81.546(2)
_cell_angle_gamma 68.435(2)
_cell_formula_units_Z 1
_cell_length_a 8.8971(4)
_cell_length_b 9.5970(4)
_cell_length_c 9.8882(3)
_cell_measurement_reflns_used 10676
_cell_measurement_temperature 120(2)
_cell_measurement_theta_max 27.48
_cell_measurement_theta_min 2.91
_cell_volume 711.13(5)
_computing_cell_refinement 'DENZO (Otwinowski & Minor, 1997) & COLLECT (Hooft, R.W.W., 1998)'
_computing_data_collection 'COLLECT (Hooft, R.W.W., 1998)'
_computing_data_reduction 'DENZO (Otwinowski & Minor, 1997) & COLLECT (Hooft, R.W.W., 1998)'
_computing_molecular_graphics 'PLATON/PLUTON (Spek, A. L., 1998)'
_computing_publication_material 'WinGX (Farrugia, 1999)'
_computing_structure_refinement 'SHELXL-97 (Sheldrick, 1997)'
_computing_structure_solution
;
Sir2004 (Burla, M.C., Caliandro, R., Camalli, M., Carrozzini, B., 
Cascarano, G., De Caro, L., Giacovazzo, C., Polidori, G. & Spagna, R., 
2004)
;
_diffrn_ambient_temperature 120(2)
_diffrn_measured_fraction_theta_full 0.990
_diffrn_measured_fraction_theta_max 0.990
_diffrn_measurement_device_type 'Bruker-Nonius APEX II CCD camera on \k-goniostat'
_diffrn_measurement_method '\f & \w scans'
_diffrn_radiation_monochromator '10cm confocal mirrors'
_diffrn_radiation_source 'Bruker-Nonius FR591 rotating anode'
_diffrn_radiation_type MoK\a
_diffrn_radiation_wavelength 0.71073
_diffrn_reflns_av_R_equivalents 0.0487
_diffrn_reflns_av_sigmaI/netI 0.0498
_diffrn_reflns_limit_h_max 11
_diffrn_reflns_limit_h_min -11
_diffrn_reflns_limit_k_max 12
_diffrn_reflns_limit_k_min -12
_diffrn_reflns_limit_l_max 12
_diffrn_reflns_limit_l_min -12
_diffrn_reflns_number 11944
_diffrn_reflns_theta_full 27.48
_diffrn_reflns_theta_max 27.48
_diffrn_reflns_theta_min 2.97
_exptl_absorpt_coefficient_mu 0.089
_exptl_absorpt_correction_T_max 0.9947
_exptl_absorpt_correction_T_min 0.9806
_exptl_absorpt_correction_type multi-scan
_exptl_absorpt_process_details 'SADABS 2007/2 (Sheldrick, G.M., 2007)'
_exptl_crystal_colour Colourless
_exptl_crystal_density_diffrn 1.216
_exptl_crystal_density_method 'not measured'
_exptl_crystal_description Block
_exptl_crystal_F_000 284
_exptl_crystal_size_max 0.22
_exptl_crystal_size_mid 0.12
_exptl_crystal_size_min 0.06
_refine_diff_density_max 0.319
_refine_diff_density_min -0.258
_refine_diff_density_rms 0.056
_refine_ls_extinction_method none
_refine_ls_goodness_of_fit_ref 1.076
_refine_ls_hydrogen_treatment constr
_refine_ls_matrix_type full
_refine_ls_number_parameters 165
_refine_ls_number_reflns 3234
_refine_ls_number_restraints 0
_refine_ls_restrained_S_all 1.076
_refine_ls_R_factor_all 0.0870
_refine_ls_R_factor_gt 0.0618
_refine_ls_shift/su_max 0.000
_refine_ls_shift/su_mean 0.000
_refine_ls_structure_factor_coef Fsqd
_refine_ls_weighting_details 'calc w=1/[\s^2^(Fo^2^)+(0.0219P)^2^+0.8263P] where P=(Fo^2^+2Fc^2^)/3'
_refine_ls_weighting_scheme calc
_refine_ls_wR_factor_gt 0.1183
_refine_ls_wR_factor_ref 0.1332
_reflns_number_gt 2474
_reflns_number_total 3234
_reflns_threshold_expression >2sigma(I)
_cod_data_source_file eCrystal-334.cif
_cod_data_source_block 2007src0769
_cod_depositor_comments
;
Citation :
Taylor, P. G. and Male, Louise and Hursthouse, Michael B. (2007) 
University of Southampton, Crystal Structure Report Archive. 
(doi:10.5258/ecrystals/334)

More at:
http://ecrystals.chem.soton.ac.uk/334/

The following automatic conversions were performed:

'_symmetry_cell_setting' value 'Triclinic' changed to 'triclinic'
according to the built-in table from CIF Core dictionary named
'cif_core.dic' version 2.4.1 from 2010-06-29.

'_exptl_absorpt_correction_type' value 'Multi-scan' changed to
'multi-scan' according to the built-in table from CIF Core dictionary
named 'cif_core.dic' version 2.4.1 from 2010-06-29.

Automatic conversion script
Id: cif_fix_values 3392 2015-05-12 13:50:21Z andrius 
;
_cod_database_code 1519809

loop_
_symmetry_equiv_pos_as_xyz
'x, y, z'
'-x, -y, -z'

loop_
_atom_site_label
_atom_site_type_symbol
_atom_site_fract_x
_atom_site_fract_y
_atom_site_fract_z
_atom_site_U_iso_or_equiv
_atom_site_adp_type
_atom_site_occupancy
_atom_site_symmetry_multiplicity
_atom_site_calc_flag
_atom_site_refinement_flags
_atom_site_disorder_assembly
_atom_site_disorder_group
C1 C 0.6852(2) 1.1448(3) 0.5653(2) 0.0224(4) Uani 1 1 d . . .
H1A H 0.7783 1.0457 0.6158 0.027 Uiso 1 1 calc R . .
H1B H 0.7065 1.2399 0.5632 0.027 Uiso 1 1 calc R . .
C2 C 0.5403(2) 0.9601(2) 0.7174(2) 0.0222(4) Uani 1 1 d . . .
H2A H 0.6064 0.8966 0.8102 0.027 Uiso 1 1 calc R . .
H2B H 0.5912 0.9096 0.6456 0.027 Uiso 1 1 calc R . .
C3 C 0.3706(2) 0.9509(3) 0.7523(2) 0.0221(4) Uani 1 1 d . . .
H3A H 0.3772 0.8400 0.8267 0.026 Uiso 1 1 calc R . .
H3B H 0.3068 1.0304 0.7959 0.026 Uiso 1 1 calc R . .
C4 C 0.3253(2) 0.8349(2) 0.5944(2) 0.0217(4) Uani 1 1 d . . .
H4A H 0.2497 0.7788 0.6558 0.026 Uiso 1 1 calc R . .
H4B H 0.4359 0.7622 0.6331 0.026 Uiso 1 1 calc R . .
C5 C 0.5284(3) 1.1841(2) 0.7757(2) 0.0219(4) Uani 1 1 d . . .
H5A H 0.6370 1.1404 0.8210 0.026 Uiso 1 1 calc R . .
H5B H 0.4560 1.1386 0.8541 0.026 Uiso 1 1 calc R . .
C6 C 0.4647(3) 1.3708(3) 0.7205(2) 0.0231(4) Uani 1 1 d . . .
H6A H 0.5249 1.4183 0.6306 0.028 Uiso 1 1 calc R . .
H6B H 0.3492 1.4135 0.6923 0.028 Uiso 1 1 calc R . .
C7 C 0.4835(3) 1.4220(2) 0.8405(2) 0.0208(4) Uani 1 1 d . . .
C8 C 0.1138(2) 1.0652(2) 0.6212(2) 0.0218(4) Uani 1 1 d . . .
H8A H 0.0737 1.0029 0.7186 0.026 Uiso 1 1 calc R . .
H8B H 0.0616 1.0609 0.5419 0.026 Uiso 1 1 calc R . .
C9 C 0.0653(3) 1.2425(3) 0.6006(2) 0.0233(4) Uani 1 1 d . . .
H9A H -0.0519 1.2844 0.6191 0.028 Uiso 1 1 calc R . .
H9B H 0.1241 1.2482 0.6747 0.028 Uiso 1 1 calc R . .
C10 C 0.1023(2) 1.3492(2) 0.4452(2) 0.0223(4) Uani 1 1 d . . .
N1 N 0.5387(2) 1.1304(2) 0.65392(19) 0.0193(4) Uani 1 1 d . . .
N2 N 0.2889(2) 0.9872(2) 0.61580(19) 0.0193(4) Uani 1 1 d . . .
N3 N 0.3682(2) 1.4249(2) 0.94112(19) 0.0239(4) Uani 1 1 d . . .
H3C H 0.3756 1.4514 1.0143 0.029 Uiso 1 1 calc R . .
H3D H 0.2841 1.4004 0.9350 0.029 Uiso 1 1 calc R . .
N4 N 0.2446(2) 1.3708(2) 0.4270(2) 0.0246(4) Uani 1 1 d . . .
H4C H 0.2716 1.4324 0.3387 0.030 Uiso 1 1 calc R . .
H4D H 0.3118 1.3233 0.5033 0.030 Uiso 1 1 calc R . .
O1 O 0.60507(18) 1.45551(19) 0.84362(16) 0.0265(4) Uani 1 1 d . . .
O2 O 0.0022(2) 1.4119(2) 0.34329(19) 0.0361(4) Uani 1 1 d . . .
C101 C 0.9846(3) 0.7473(4) 0.9877(3) 0.0528(8) Uani 1 1 d . . .
H11A H 1.0792 0.7350 1.0372 0.079 Uiso 1 1 calc R . .
H11B H 0.9261 0.8638 0.9315 0.079 Uiso 1 1 calc R . .
H11C H 1.0199 0.6919 0.9192 0.079 Uiso 1 1 calc R . .
O101 O 0.8823(2) 0.6773(2) 1.09562(18) 0.0357(4) Uani 1 1 d . . .
H101 H 0.9381 0.5890 1.1614 0.054 Uiso 1 1 calc R . .

loop_
_atom_site_aniso_label
_atom_site_aniso_U_11
_atom_site_aniso_U_22
_atom_site_aniso_U_33
_atom_site_aniso_U_23
_atom_site_aniso_U_13
_atom_site_aniso_U_12
C1 0.0171(10) 0.0234(10) 0.0324(11) -0.0159(9) 0.0022(8) -0.0082(8)
C2 0.0209(10) 0.0186(10) 0.0275(11) -0.0097(8) -0.0021(8) -0.0058(8)
C3 0.0211(10) 0.0232(10) 0.0221(10) -0.0089(8) -0.0007(8) -0.0076(8)
C4 0.0194(10) 0.0190(10) 0.0275(11) -0.0096(8) 0.0039(8) -0.0083(8)
C5 0.0230(10) 0.0235(10) 0.0215(10) -0.0106(9) -0.0024(8) -0.0075(8)
C6 0.0272(11) 0.0221(10) 0.0211(10) -0.0103(8) -0.0020(8) -0.0070(9)
C7 0.0254(11) 0.0154(9) 0.0192(10) -0.0052(8) -0.0019(8) -0.0056(8)
C8 0.0186(10) 0.0208(10) 0.0282(11) -0.0111(9) 0.0032(8) -0.0086(8)
C9 0.0201(10) 0.0226(10) 0.0284(11) -0.0128(9) 0.0020(8) -0.0061(8)
C10 0.0194(10) 0.0177(10) 0.0282(11) -0.0102(9) -0.0017(8) -0.0026(8)
N1 0.0178(8) 0.0195(8) 0.0231(9) -0.0112(7) 0.0010(7) -0.0064(7)
N2 0.0184(8) 0.0179(8) 0.0225(9) -0.0089(7) -0.0003(7) -0.0059(7)
N3 0.0253(9) 0.0321(10) 0.0212(9) -0.0138(8) 0.0027(7) -0.0143(8)
N4 0.0238(9) 0.0257(9) 0.0223(9) -0.0074(7) 0.0001(7) -0.0088(8)
O1 0.0277(8) 0.0337(9) 0.0253(8) -0.0152(7) 0.0042(6) -0.0157(7)
O2 0.0320(9) 0.0359(9) 0.0338(9) -0.0042(7) -0.0099(7) -0.0124(8)
C101 0.0341(15) 0.0571(19) 0.0481(17) -0.0018(14) 0.0045(12) -0.0196(14)
O101 0.0301(9) 0.0423(10) 0.0305(9) -0.0052(8) -0.0052(7) -0.0169(8)

loop_
_atom_type_symbol
_atom_type_description
_atom_type_scat_dispersion_real
_atom_type_scat_dispersion_imag
_atom_type_scat_source
C C 0.0033 0.0016 'International Tables Vol C Tables 4.2.6.8 and 6.1.1.4'
H H 0.0000 0.0000 'International Tables Vol C Tables 4.2.6.8 and 6.1.1.4'
N N 0.0061 0.0033 'International Tables Vol C Tables 4.2.6.8 and 6.1.1.4'
O O 0.0106 0.0060 'International Tables Vol C Tables 4.2.6.8 and 6.1.1.4'

loop_
_geom_angle_atom_site_label_1
_geom_angle_atom_site_label_2
_geom_angle_atom_site_label_3
_geom_angle
_geom_angle_site_symmetry_1
_geom_angle_site_symmetry_3
N1 C1 C4 114.28(16) . 2_676
N1 C1 H1A 108.7 . .
C4 C1 H1A 108.7 2_676 .
N1 C1 H1B 108.7 . .
C4 C1 H1B 108.7 2_676 .
H1A C1 H1B 107.6 . .
N1 C2 C3 112.04(16) . .
N1 C2 H2A 109.2 . .
C3 C2 H2A 109.2 . .
N1 C2 H2B 109.2 . .
C3 C2 H2B 109.2 . .
H2A C2 H2B 107.9 . .
N2 C3 C2 110.72(17) . .
N2 C3 H3A 109.5 . .
C2 C3 H3A 109.5 . .
N2 C3 H3B 109.5 . .
C2 C3 H3B 109.5 . .
H3A C3 H3B 108.1 . .
N2 C4 C1 115.92(17) . 2_676
N2 C4 H4A 108.3 . .
C1 C4 H4A 108.3 2_676 .
N2 C4 H4B 108.3 . .
C1 C4 H4B 108.3 2_676 .
H4A C4 H4B 107.4 . .
N1 C5 C6 112.14(16) . .
N1 C5 H5A 109.2 . .
C6 C5 H5A 109.2 . .
N1 C5 H5B 109.2 . .
C6 C5 H5B 109.2 . .
H5A C5 H5B 107.9 . .
C7 C6 C5 110.72(17) . .
C7 C6 H6A 109.5 . .
C5 C6 H6A 109.5 . .
C7 C6 H6B 109.5 . .
C5 C6 H6B 109.5 . .
H6A C6 H6B 108.1 . .
O1 C7 N3 122.76(19) . .
O1 C7 C6 120.26(18) . .
N3 C7 C6 116.96(18) . .
N2 C8 C9 112.70(16) . .
N2 C8 H8A 109.1 . .
C9 C8 H8A 109.1 . .
N2 C8 H8B 109.1 . .
C9 C8 H8B 109.1 . .
H8A C8 H8B 107.8 . .
C10 C9 C8 111.61(17) . .
C10 C9 H9A 109.3 . .
C8 C9 H9A 109.3 . .
C10 C9 H9B 109.3 . .
C8 C9 H9B 109.3 . .
H9A C9 H9B 108.0 . .
O2 C10 N4 123.5(2) . .
O2 C10 C9 119.97(19) . .
N4 C10 C9 116.52(18) . .
C1 N1 C2 110.88(16) . .
C1 N1 C5 109.83(15) . .
C2 N1 C5 109.65(16) . .
C8 N2 C3 111.87(16) . .
C8 N2 C4 109.84(15) . .
C3 N2 C4 109.77(16) . .
C7 N3 H3C 120.0 . .
C7 N3 H3D 120.0 . .
H3C N3 H3D 120.0 . .
C10 N4 H4C 120.0 . .
C10 N4 H4D 120.0 . .
H4C N4 H4D 120.0 . .
O101 C101 H11A 109.5 . .
O101 C101 H11B 109.5 . .
H11A C101 H11B 109.5 . .
O101 C101 H11C 109.5 . .
H11A C101 H11C 109.5 . .
H11B C101 H11C 109.5 . .
C101 O101 H101 109.5 . .

loop_
_geom_bond_atom_site_label_1
_geom_bond_atom_site_label_2
_geom_bond_distance
_geom_bond_site_symmetry_2
C1 N1 1.477(2) .
C1 C4 1.519(3) 2_676
C1 H1A 0.9900 .
C1 H1B 0.9900 .
C2 N1 1.477(3) .
C2 C3 1.525(3) .
C2 H2A 0.9900 .
C2 H2B 0.9900 .
C3 N2 1.475(3) .
C3 H3A 0.9900 .
C3 H3B 0.9900 .
C4 N2 1.476(3) .
C4 C1 1.519(3) 2_676
C4 H4A 0.9900 .
C4 H4B 0.9900 .
C5 N1 1.478(3) .
C5 C6 1.531(3) .
C5 H5A 0.9900 .
C5 H5B 0.9900 .
C6 C7 1.513(3) .
C6 H6A 0.9900 .
C6 H6B 0.9900 .
C7 O1 1.244(2) .
C7 N3 1.321(3) .
C8 N2 1.464(3) .
C8 C9 1.522(3) .
C8 H8A 0.9900 .
C8 H8B 0.9900 .
C9 C10 1.511(3) .
C9 H9A 0.9900 .
C9 H9B 0.9900 .
C10 O2 1.235(3) .
C10 N4 1.332(3) .
N3 H3C 0.8800 .
N3 H3D 0.8800 .
N4 H4C 0.8800 .
N4 H4D 0.8800 .
C101 O101 1.406(3) .
C101 H11A 0.9800 .
C101 H11B 0.9800 .
C101 H11C 0.9800 .
O101 H101 0.8400 .

loop_
_geom_hbond_atom_site_label_D
_geom_hbond_atom_site_label_H
_geom_hbond_atom_site_label_A
_geom_hbond_distance_DH
_geom_hbond_distance_HA
_geom_hbond_distance_DA
_geom_hbond_angle_DHA
_geom_hbond_site_symmetry_A
N3 H3C O1 0.88 2.01 2.885(2) 171.1 2_687
N3 H3D O101 0.88 1.99 2.865(2) 170.7 2_677
N4 H4C O1 0.88 2.06 2.921(2) 164.9 2_686
N4 H4D N1 0.88 2.35 3.178(2) 157.0 .
O101 H101 O2 0.84 1.86 2.666(2) 161.2 1_646
